data_4308921
loop_
_publ_author_name
'Elena Cariati'
'Dominique Roberto'
'Renato Ugo'
'Peter C. Ford'
'Simona Galli'
'Angelo Sironi'

_publ_section_title
;
New Structural Motifs, Unusual Quenching of the Emission, and Second
Harmonic Generation of Copper(I) Iodide Polymeric or Oligomeric Adducts
with Para-Substituted Pyridines or trans-Stilbazoles
;
_journal_name_full 'Inorganic Chemistry'
_journal_page_first 4077
_journal_page_last 4085
_journal_paper_doi 10.1021/ic050143s
_journal_volume 44
_journal_year 2005
_chemical_formula_moiety 'C36 H52 Cu4 I4 N4'
_chemical_formula_sum 'C36 H52 Cu4 I4 N4'
_chemical_formula_weight 1302.58
_chemical_name_systematic
;
 tetrakis((4-tertbutyl-pyridine)-iodide-copper(i))
;
_space_group_IT_number 60
_symmetry_cell_setting orthorhombic
_symmetry_Int_Tables_number 60
_symmetry_space_group_name_Hall '-P 2n 2ab'
_symmetry_space_group_name_H-M 'P b c n'
_atom_sites_solution_hydrogens geom
_atom_sites_solution_primary direct
_atom_sites_solution_secondary difmap
_audit_creation_method SHELXL-97
_cell_angle_alpha 90.00
_cell_angle_beta 90.00
_cell_angle_gamma 90.00
_cell_formula_units_Z 8
_cell_length_a 23.341(11)
_cell_length_b 20.409(9)
_cell_length_c 19.177(9)
_cell_measurement_temperature 299(2)
_cell_volume 9135(7)
_computing_cell_refinement SAINT
_computing_data_reduction SAINT
_computing_molecular_graphics 'ORTEPIII (Johnson, 1976)'
_computing_publication_material 'SHELXL97 and PLATON (Spek, 2001)'
_computing_structure_refinement 'SHELXL97 (Sheldrick, 1997)'
_computing_structure_solution 'SIR97 (Altomare et al., 1997)'
_diffrn_ambient_temperature 299(2)
_diffrn_detector 'scintillation counter'
_diffrn_measured_fraction_theta_full 0.998
_diffrn_measured_fraction_theta_max 0.998
_diffrn_measurement_device_type 'Bruker SMART CCD area detector'
_diffrn_measurement_method '\w scans'
_diffrn_radiation_monochromator graphite
_diffrn_radiation_source 'fine-focus sealed tube'
_diffrn_radiation_type MoK\a
_diffrn_radiation_wavelength 0.71073
_diffrn_reflns_av_R_equivalents 0.0349
_diffrn_reflns_av_sigmaI/netI 0.0146
_diffrn_reflns_limit_h_max 19
_diffrn_reflns_limit_h_min -19
_diffrn_reflns_limit_k_max 17
_diffrn_reflns_limit_k_min -17
_diffrn_reflns_limit_l_max 15
_diffrn_reflns_limit_l_min -15
_diffrn_reflns_number 33473
_diffrn_reflns_theta_full 17.23
_diffrn_reflns_theta_max 17.23
_diffrn_reflns_theta_min 1.70
_exptl_absorpt_coefficient_mu 4.568
_exptl_absorpt_correction_T_max 0.8384
_exptl_absorpt_correction_T_min 0.3227
_exptl_crystal_colour colourless
_exptl_crystal_density_diffrn 1.894
_exptl_crystal_density_method 'not measured'
_exptl_crystal_description platelet
_exptl_crystal_F_000 4992
_exptl_crystal_size_max 0.32
_exptl_crystal_size_mid 0.20
_exptl_crystal_size_min 0.04
_refine_diff_density_max 0.857
_refine_diff_density_min -0.616
_refine_diff_density_rms 0.082
_refine_ls_extinction_method none
_refine_ls_goodness_of_fit_ref 1.116
_refine_ls_hydrogen_treatment mixed
_refine_ls_matrix_type full
_refine_ls_number_parameters 419
_refine_ls_number_reflns 2764
_refine_ls_number_restraints 51
_refine_ls_restrained_S_all 1.104
_refine_ls_R_factor_all 0.0447
_refine_ls_R_factor_gt 0.0413
_refine_ls_shift/su_max 0.013
_refine_ls_shift/su_mean 0.003
_refine_ls_structure_factor_coef Fsqd
_refine_ls_weighting_details 'calc w=1/[\s^2^(Fo^2^)+(0.0438P)^2^+88.0355P] where P=(Fo^2^+2Fc^2^)/3'
_refine_ls_weighting_scheme calc
_refine_ls_wR_factor_gt 0.1024
_refine_ls_wR_factor_ref 0.1051
_reflns_number_gt 2583
_reflns_number_total 2764
_reflns_threshold_expression >2sigma(I)
_cod_data_source_file ic050143ssi20050128_063456_3.cif
_cod_data_source_block '[CuI(4-tertbutyl-piridine)]4,compound3'
_cod_depositor_comments
;
The following automatic conversions were performed:
'_symmetry_cell_setting' value 'Orthorhombic' changed to 'orthorhombic'
according to '/home/saulius/struct/CIF-dictionaries/cif_core.dic'
dictionary named 'cif_core.dic' version 2.4.1 from 2010-06-29.

Automatic conversion script
Id: cif_fix_enum 1527 2010-12-29 10:47:43Z saulius 
;
_cod_database_code 4308921

loop_
_symmetry_equiv_pos_as_xyz
'x, y, z'
'-x+1/2, -y+1/2, z+1/2'
'-x, y, -z+1/2'
'x+1/2, -y+1/2, -z'
'-x, -y, -z'
'x-1/2, y-1/2, -z-1/2'
'x, -y, z-1/2'
'-x-1/2, y-1/2, z'

loop_
_atom_site_label
_atom_site_type_symbol
_atom_site_fract_x
_atom_site_fract_y
_atom_site_fract_z
_atom_site_U_iso_or_equiv
_atom_site_adp_type
_atom_site_occupancy
_atom_site_symmetry_multiplicity
_atom_site_calc_flag
_atom_site_refinement_flags
_atom_site_disorder_assembly
_atom_site_disorder_group
I1 I 0.22336(4) 0.28504(4) -0.08161(5) 0.0660(4) Uani 1 1 d . . .
I2 I 0.02702(4) 0.27558(4) -0.07735(5) 0.0657(4) Uani 1 1 d . . .
I3 I 0.13025(5) 0.10535(5) -0.02499(6) 0.0832(4) Uani 1 1 d . . .
I4 I 0.12511(5) 0.29612(5) 0.11666(5) 0.0766(4) Uani 1 1 d . . .
Cu1 Cu 0.12665(8) 0.21628(9) -0.09900(9) 0.0718(6) Uani 1 1 d . . .
Cu2 Cu 0.12499(8) 0.32332(9) -0.01872(9) 0.0765(6) Uani 1 1 d . . .
Cu3 Cu 0.18303(9) 0.21681(10) 0.02686(10) 0.0868(7) Uani 1 1 d . . .
Cu4 Cu 0.07212(9) 0.20721(9) 0.03018(10) 0.0843(7) Uani 1 1 d . . .
N1 N 0.1311(8) 0.1871(6) -0.2008(6) 0.062(3) Uani 1 1 d . . .
C11 C 0.1790(7) 0.1634(8) -0.2273(11) 0.071(4) Uani 1 1 d . . .
H11 H 0.2112 0.1624 -0.1987 0.085 Uiso 1 1 calc R . .
C12 C 0.1847(7) 0.1401(7) -0.2943(12) 0.064(4) Uani 1 1 d . . .
H12 H 0.2202 0.1250 -0.3093 0.077 Uiso 1 1 calc R . .
C13 C 0.1390(9) 0.1388(7) -0.3394(9) 0.058(4) Uani 1 1 d . . .
C14 C 0.0897(8) 0.1650(8) -0.3134(10) 0.073(5) Uani 1 1 d . . .
H14 H 0.0576 0.1680 -0.3418 0.087 Uiso 1 1 calc R . .
C15 C 0.0869(7) 0.1869(7) -0.2461(12) 0.078(5) Uani 1 1 d . . .
H15 H 0.0519 0.2029 -0.2304 0.094 Uiso 1 1 calc R . .
C16 C 0.1406(8) 0.1142(8) -0.4135(8) 0.073(5) Uani 1 1 d . . .
C17 C 0.1975(8) 0.0805(9) -0.4317(8) 0.115(6) Uani 1 1 d . . .
H171 H 0.1966 0.0661 -0.4793 0.172 Uiso 1 1 calc R . .
H172 H 0.2031 0.0435 -0.4016 0.172 Uiso 1 1 calc R . .
H173 H 0.2285 0.1110 -0.4254 0.172 Uiso 1 1 calc R . .
C18 C 0.0915(8) 0.0660(8) -0.4263(8) 0.106(6) Uani 1 1 d . . .
H181 H 0.0929 0.0508 -0.4736 0.159 Uiso 1 1 calc R . .
H182 H 0.0556 0.0875 -0.4179 0.159 Uiso 1 1 calc R . .
H183 H 0.0953 0.0293 -0.3952 0.159 Uiso 1 1 calc R . .
C19 C 0.1328(7) 0.1723(8) -0.4632(7) 0.090(5) Uani 1 1 d . . .
H191 H 0.1340 0.1571 -0.5105 0.135 Uiso 1 1 calc R . .
H192 H 0.1631 0.2034 -0.4558 0.135 Uiso 1 1 calc R . .
H193 H 0.0966 0.1929 -0.4543 0.135 Uiso 1 1 calc R . .
N2 N 0.1208(9) 0.4220(6) -0.0385(5) 0.064(3) Uani 1 1 d . . .
C21 C 0.1678(8) 0.4579(12) -0.0547(9) 0.075(5) Uani 1 1 d . . .
H21 H 0.2037 0.4387 -0.0498 0.090 Uiso 1 1 calc R . .
C22 C 0.1648(8) 0.5201(11) -0.0774(8) 0.070(5) Uani 1 1 d . . .
H22 H 0.1987 0.5425 -0.0865 0.085 Uiso 1 1 calc R . .
C23 C 0.1139(11) 0.5518(8) -0.0879(7) 0.061(4) Uani 1 1 d . . .
C24 C 0.0658(7) 0.5150(11) -0.0687(9) 0.076(5) Uani 1 1 d D . .
H24 H 0.0296 0.5340 -0.0712 0.091 Uiso 1 1 calc R . .
C25 C 0.0709(9) 0.4524(10) -0.0468(9) 0.083(5) Uani 1 1 d . . .
H25 H 0.0376 0.4293 -0.0368 0.100 Uiso 1 1 calc R . .
C26 C 0.1096(7) 0.6217(8) -0.1151(9) 0.075(4) Uani 1 1 d . . .
C27 C 0.0975(10) 0.6671(8) -0.0555(9) 0.144(9) Uani 1 1 d . . .
H271 H 0.0636 0.6528 -0.0315 0.216 Uiso 1 1 calc R . .
H272 H 0.0917 0.7107 -0.0731 0.216 Uiso 1 1 calc R . .
H273 H 0.1293 0.6670 -0.0239 0.216 Uiso 1 1 calc R . .
C28 C 0.0612(8) 0.6266(8) -0.1686(9) 0.119(6) Uani 1 1 d . . .
H281 H 0.0258 0.6133 -0.1474 0.179 Uiso 1 1 calc R . .
H282 H 0.0695 0.5985 -0.2075 0.179 Uiso 1 1 calc R . .
H283 H 0.0579 0.6710 -0.1845 0.179 Uiso 1 1 calc R . .
C29 C 0.1639(8) 0.6422(8) -0.1543(10) 0.125(7) Uani 1 1 d . . .
H291 H 0.1594 0.6860 -0.1716 0.187 Uiso 1 1 calc R . .
H292 H 0.1703 0.6128 -0.1926 0.187 Uiso 1 1 calc R . .
H293 H 0.1961 0.6405 -0.1232 0.187 Uiso 1 1 calc R . .
N3 N 0.2468(6) 0.1753(8) 0.0818(8) 0.074(4) Uani 1 1 d . . .
C31 C 0.2676(8) 0.2003(8) 0.1395(14) 0.098(6) Uani 1 1 d . . .
H31 H 0.2526 0.2399 0.1549 0.118 Uiso 1 1 calc R . .
C32 C 0.3089(10) 0.1726(11) 0.1776(10) 0.108(7) Uani 1 1 d . . .
H32 H 0.3205 0.1936 0.2183 0.130 Uiso 1 1 calc R . .
C33 C 0.3346(7) 0.1160(10) 0.1601(9) 0.071(4) Uani 1 1 d . . .
C34 C 0.3122(10) 0.0873(10) 0.1010(12) 0.133(8) Uani 1 1 d . . .
H34 H 0.3258 0.0470 0.0855 0.160 Uiso 1 1 calc R . .
C35 C 0.2688(10) 0.1194(14) 0.0649(10) 0.146(10) Uani 1 1 d . . .
H35 H 0.2545 0.0989 0.0253 0.176 Uiso 1 1 calc R . .
C36 C 0.3810(7) 0.0802(8) 0.2017(8) 0.081(5) Uani 1 1 d . . .
C37 C 0.3701(9) 0.0815(9) 0.2802(17) 0.137(6) Uiso 0.183(18) 1 d PD . .
C37A C 0.4184(8) 0.1176(10) 0.2609(12) 0.137(6) Uiso 0.817(18) 1 d PD . .
C38 C 0.431(5) 0.111(2) 0.190(2) 0.137(6) Uiso 0.183(18) 1 d PD . .
C38A C 0.4294(10) 0.0520(12) 0.1542(13) 0.137(6) Uiso 0.817(18) 1 d PD . .
C39 C 0.3763(12) 0.027(2) 0.175(2) 0.137(6) Uiso 0.183(18) 1 d PD . .
C39A C 0.3461(10) 0.0340(9) 0.2368(12) 0.137(6) Uiso 0.817(18) 1 d PD . .
N4 N 0.0111(5) 0.1640(9) 0.0907(7) 0.068(3) Uani 1 1 d . . .
C41 C -0.0146(9) 0.1963(8) 0.1422(13) 0.100(6) Uani 1 1 d . . .
H41 H -0.0032 0.2392 0.1510 0.120 Uiso 1 1 calc R . .
C42 C -0.0573(9) 0.1699(11) 0.1830(9) 0.099(6) Uani 1 1 d . . .
H42 H -0.0734 0.1947 0.2187 0.119 Uiso 1 1 calc R . .
C43 C -0.0764(7) 0.1070(10) 0.1714(9) 0.066(4) Uani 1 1 d . . .
C44 C -0.0483(9) 0.0752(8) 0.1193(11) 0.074(5) Uani 1 1 d . . .
H44 H -0.0586 0.0322 0.1092 0.089 Uiso 1 1 calc R . .
C45 C -0.0052(8) 0.1038(11) 0.0807(8) 0.082(5) Uani 1 1 d . . .
H45 H 0.0129 0.0791 0.0463 0.098 Uiso 1 1 calc R . .
C46 C -0.1247(5) 0.0752(5) 0.2134(7) 0.081(5) Uani 1 1 d D . .
C47 C -0.1798(10) 0.1167(12) 0.2052(15) 0.122(5) Uiso 0.250(15) 1 d PD . .
C47A C -0.1746(8) 0.0579(9) 0.1635(11) 0.122(5) Uiso 0.750(15) 1 d PD . .
C48 C -0.1437(15) 0.0045(8) 0.196(2) 0.122(5) Uiso 0.250(15) 1 d PD . .
C48A C -0.0994(10) 0.0131(9) 0.2479(11) 0.122(5) Uiso 0.750(15) 1 d PD . .
C49 C -0.112(3) 0.0686(18) 0.2924(11) 0.122(5) Uiso 0.250(15) 1 d PD . .
C49A C -0.1483(9) 0.1222(10) 0.2700(10) 0.122(5) Uiso 0.750(15) 1 d PD . .

loop_
_atom_site_aniso_label
_atom_site_aniso_U_11
_atom_site_aniso_U_22
_atom_site_aniso_U_33
_atom_site_aniso_U_23
_atom_site_aniso_U_13
_atom_site_aniso_U_12
I1 0.0708(7) 0.0652(7) 0.0620(7) -0.0017(5) 0.0007(5) -0.0025(5)
I2 0.0666(7) 0.0690(7) 0.0615(7) 0.0016(5) -0.0016(5) 0.0037(5)
I3 0.1098(9) 0.0523(7) 0.0874(8) 0.0024(6) 0.0076(7) 0.0042(6)
I4 0.1029(9) 0.0767(8) 0.0502(7) -0.0030(5) 0.0005(6) 0.0005(6)
Cu1 0.0857(14) 0.0780(14) 0.0517(12) -0.0112(9) -0.0038(10) 0.0023(10)
Cu2 0.1029(15) 0.0591(13) 0.0674(13) 0.0040(10) -0.0010(11) 0.0038(11)
Cu3 0.0892(15) 0.0980(16) 0.0733(14) 0.0185(11) -0.0145(12) 0.0152(12)
Cu4 0.0971(16) 0.0763(14) 0.0796(14) 0.0144(11) 0.0146(12) -0.0039(11)
N1 0.065(9) 0.071(8) 0.050(9) -0.004(7) -0.001(11) 0.014(8)
C11 0.041(13) 0.098(12) 0.074(16) -0.024(10) -0.011(10) 0.016(9)
C12 0.054(14) 0.070(11) 0.069(14) -0.015(10) 0.007(13) 0.014(8)
C13 0.056(12) 0.055(10) 0.063(16) 0.003(9) 0.004(14) 0.012(9)
C14 0.094(18) 0.098(13) 0.026(12) -0.012(9) -0.020(11) 0.005(12)
C15 0.054(12) 0.103(13) 0.079(16) -0.004(12) -0.022(13) 0.017(9)
C16 0.129(16) 0.062(11) 0.026(11) 0.000(9) 0.001(10) 0.005(12)
C17 0.139(17) 0.132(16) 0.074(12) -0.029(11) 0.010(12) 0.059(14)
C18 0.173(18) 0.087(13) 0.057(11) -0.006(10) 0.000(11) -0.032(14)
C19 0.125(15) 0.083(13) 0.063(11) -0.001(10) -0.002(10) 0.005(10)
N2 0.088(11) 0.052(9) 0.052(8) 0.007(6) 0.003(8) 0.004(12)
C21 0.063(15) 0.073(17) 0.088(12) -0.005(11) -0.014(10) -0.005(13)
C22 0.079(17) 0.037(13) 0.095(13) -0.006(10) -0.001(10) -0.019(12)
C23 0.089(16) 0.039(14) 0.054(10) -0.012(8) 0.003(10) 0.019(15)
C24 0.050(13) 0.070(15) 0.109(13) 0.004(11) 0.019(10) 0.015(13)
C25 0.086(18) 0.043(14) 0.121(15) 0.026(10) 0.026(11) 0.011(12)
C26 0.080(13) 0.056(14) 0.090(13) 0.000(11) 0.009(11) 0.006(10)
C27 0.27(3) 0.045(11) 0.116(15) -0.038(12) 0.034(17) 0.025(14)
C28 0.164(19) 0.067(12) 0.126(16) 0.002(11) -0.004(16) 0.028(12)
C29 0.136(17) 0.084(13) 0.155(18) 0.015(13) 0.026(15) -0.017(12)
N3 0.085(10) 0.086(11) 0.052(9) 0.021(8) -0.017(9) 0.023(10)
C31 0.083(15) 0.068(12) 0.14(2) 0.005(15) -0.063(13) 0.027(11)
C32 0.125(17) 0.072(14) 0.127(17) -0.041(14) -0.063(15) 0.030(13)
C33 0.082(13) 0.088(15) 0.043(12) 0.005(11) 0.006(11) -0.004(13)
C34 0.16(2) 0.130(17) 0.108(17) -0.043(16) -0.047(16) 0.094(16)
C35 0.16(2) 0.17(2) 0.104(17) -0.059(17) -0.054(15) 0.118(19)
C36 0.079(11) 0.081(11) 0.082(12) 0.037(10) -0.004(10) -0.003(10)
N4 0.093(10) 0.044(10) 0.067(10) 0.009(8) 0.003(9) -0.006(9)
C41 0.131(17) 0.046(11) 0.125(16) -0.019(14) 0.048(14) -0.006(13)
C42 0.126(16) 0.067(17) 0.105(15) -0.007(13) 0.061(14) -0.003(12)
C43 0.096(13) 0.047(14) 0.053(12) 0.001(10) -0.008(12) 0.000(12)
C44 0.103(14) 0.056(11) 0.064(12) -0.008(13) -0.010(11) -0.019(13)
C45 0.109(15) 0.065(16) 0.072(13) -0.013(11) 0.022(12) -0.023(12)
C46 0.101(13) 0.075(11) 0.068(11) -0.003(9) 0.029(10) -0.014(10)

loop_
_atom_type_symbol
_atom_type_description
_atom_type_scat_dispersion_real
_atom_type_scat_dispersion_imag
_atom_type_scat_source
C C 0.0033 0.0016 'International Tables Vol C Tables 4.2.6.8 and 6.1.1.4'
H H 0.0000 0.0000 'International Tables Vol C Tables 4.2.6.8 and 6.1.1.4'
N N 0.0061 0.0033 'International Tables Vol C Tables 4.2.6.8 and 6.1.1.4'
Cu Cu 0.3201 1.2651 'International Tables Vol C Tables 4.2.6.8 and 6.1.1.4'
I I -0.4742 1.8119 'International Tables Vol C Tables 4.2.6.8 and 6.1.1.4'

loop_
_geom_angle_atom_site_label_1
_geom_angle_atom_site_label_2
_geom_angle_atom_site_label_3
_geom_angle
_geom_angle_site_symmetry_1
_geom_angle_site_symmetry_3
_geom_angle_publ_flag
Cu3 I1 Cu1 61.80(6) . . ?
Cu3 I1 Cu2 60.36(6) . . ?
Cu1 I1 Cu2 59.49(6) . . ?
Cu1 I2 Cu4 62.79(6) . . ?
Cu1 I2 Cu2 59.53(6) . . ?
Cu4 I2 Cu2 62.84(6) . . ?
Cu1 I3 Cu4 62.61(6) . . ?
Cu1 I3 Cu3 60.61(6) . . ?
Cu4 I3 Cu3 56.67(7) . . ?
Cu2 I4 Cu3 60.41(6) . . ?
Cu2 I4 Cu4 63.13(6) . . ?
Cu3 I4 Cu4 56.63(7) . . ?
N1 Cu1 I2 109.0(5) . . ?
N1 Cu1 Cu2 142.1(3) . . ?
I2 Cu1 Cu2 61.61(6) . . ?
N1 Cu1 I3 105.0(3) . . ?
I2 Cu1 I3 109.31(7) . . ?
Cu2 Cu1 I3 112.76(8) . . ?
N1 Cu1 I1 103.2(4) . . ?
I2 Cu1 I1 118.68(8) . . ?
Cu2 Cu1 I1 60.81(6) . . ?
I3 Cu1 I1 110.56(7) . . ?
N1 Cu1 Cu3 144.7(5) . . ?
I2 Cu1 Cu3 106.27(8) . . ?
Cu2 Cu1 Cu3 59.87(7) . . ?
I3 Cu1 Cu3 61.46(6) . . ?
I1 Cu1 Cu3 59.02(6) . . ?
N1 Cu1 Cu4 148.4(4) . . ?
I2 Cu1 Cu4 59.46(6) . . ?
Cu2 Cu1 Cu4 62.38(7) . . ?
I3 Cu1 Cu4 59.14(6) . . ?
I1 Cu1 Cu4 107.97(8) . . ?
Cu3 Cu1 Cu4 55.90(8) . . ?
N2 Cu2 I4 112.7(3) . . ?
N2 Cu2 Cu1 134.1(3) . . ?
I4 Cu2 Cu1 113.10(8) . . ?
N2 Cu2 Cu3 150.7(6) . . ?
I4 Cu2 Cu3 61.03(6) . . ?
Cu1 Cu2 Cu3 61.47(7) . . ?
N2 Cu2 I1 104.0(5) . . ?
I4 Cu2 I1 111.98(7) . . ?
Cu1 Cu2 I1 59.70(6) . . ?
Cu3 Cu2 I1 59.20(6) . . ?
N2 Cu2 I2 103.6(5) . . ?
I4 Cu2 I2 109.22(7) . . ?
Cu1 Cu2 I2 58.86(6) . . ?
Cu3 Cu2 I2 105.41(8) . . ?
I1 Cu2 I2 115.09(8) . . ?
N2 Cu2 Cu4 149.5(6) . . ?
I4 Cu2 Cu4 60.10(6) . . ?
Cu1 Cu2 Cu4 60.86(7) . . ?
Cu3 Cu2 Cu4 55.87(7) . . ?
I1 Cu2 Cu4 106.00(8) . . ?
I2 Cu2 Cu4 58.15(6) . . ?
N3 Cu3 Cu4 133.9(4) . . ?
N3 Cu3 I1 111.5(4) . . ?
Cu4 Cu3 I1 114.16(8) . . ?
N3 Cu3 Cu2 151.4(6) . . ?
Cu4 Cu3 Cu2 64.51(7) . . ?
I1 Cu3 Cu2 60.44(6) . . ?
N3 Cu3 I4 106.6(5) . . ?
Cu4 Cu3 I4 62.25(7) . . ?
I1 Cu3 I4 110.93(8) . . ?
Cu2 Cu3 I4 58.55(6) . . ?
N3 Cu3 Cu1 144.4(6) . . ?
Cu4 Cu3 Cu1 62.88(7) . . ?
I1 Cu3 Cu1 59.18(6) . . ?
Cu2 Cu3 Cu1 58.67(6) . . ?
I4 Cu3 Cu1 108.66(8) . . ?
N3 Cu3 I3 99.9(5) . . ?
Cu4 Cu3 I3 60.25(7) . . ?
I1 Cu3 I3 107.74(8) . . ?
Cu2 Cu3 I3 108.72(8) . . ?
I4 Cu3 I3 119.62(8) . . ?
Cu1 Cu3 I3 57.93(6) . . ?
N4 Cu4 Cu3 138.0(3) . . ?
N4 Cu4 I3 103.9(5) . . ?
Cu3 Cu4 I3 63.08(7) . . ?
N4 Cu4 I2 112.7(3) . . ?
Cu3 Cu4 I2 109.30(8) . . ?
I3 Cu4 I2 107.12(8) . . ?
N4 Cu4 I4 104.8(5) . . ?
Cu3 Cu4 I4 61.12(7) . . ?
I3 Cu4 I4 121.22(8) . . ?
I2 Cu4 I4 107.12(8) . . ?
N4 Cu4 Cu1 148.5(5) . . ?
Cu3 Cu4 Cu1 61.23(7) . . ?
I3 Cu4 Cu1 58.25(6) . . ?
I2 Cu4 Cu1 57.74(6) . . ?
I4 Cu4 Cu1 106.63(8) . . ?
N4 Cu4 Cu2 148.8(5) . . ?
Cu3 Cu4 Cu2 59.62(7) . . ?
I3 Cu4 Cu2 107.20(8) . . ?
I2 Cu4 Cu2 59.01(6) . . ?
I4 Cu4 Cu2 56.76(6) . . ?
Cu1 Cu4 Cu2 56.76(6) . . ?
C11 N1 C15 113.5(12) . . ?
C11 N1 Cu1 121.1(14) . . ?
C15 N1 Cu1 125.3(15) . . ?
N1 C11 C12 124.5(13) . . ?
C13 C12 C11 121.4(13) . . ?
C14 C13 C12 114.6(14) . . ?
C14 C13 C16 119.8(18) . . ?
C12 C13 C16 125.5(18) . . ?
C13 C14 C15 121.0(14) . . ?
N1 C15 C14 124.9(14) . . ?
C13 C16 C18 110.3(13) . . ?
C13 C16 C19 108.9(12) . . ?
C18 C16 C19 108.1(13) . . ?
C13 C16 C17 112.5(14) . . ?
C18 C16 C17 108.9(14) . . ?
C19 C16 C17 107.9(13) . . ?
C25 N2 C21 115.4(13) . . ?
C25 N2 Cu2 121.5(15) . . ?
C21 N2 Cu2 122.3(16) . . ?
C22 C21 N2 122.7(15) . . ?
C21 C22 C23 122.8(15) . . ?
C22 C23 C24 113.8(13) . . ?
C22 C23 C26 124(2) . . ?
C24 C23 C26 123(2) . . ?
C25 C24 C23 121.2(14) . . ?
N2 C25 C24 123.9(15) . . ?
C27 C26 C23 109.4(13) . . ?
C27 C26 C28 109.3(14) . . ?
C23 C26 C28 109.9(14) . . ?
C27 C26 C29 111.2(15) . . ?
C23 C26 C29 111.7(14) . . ?
C28 C26 C29 105.3(15) . . ?
C35 N3 C31 113.9(15) . . ?
C35 N3 Cu3 122.4(16) . . ?
C31 N3 Cu3 123.6(15) . . ?
N3 C31 C32 124.5(17) . . ?
C31 C32 C33 123.2(17) . . ?
C32 C33 C34 113.7(15) . . ?
C32 C33 C36 126.6(18) . . ?
C34 C33 C36 119.6(19) . . ?
C33 C34 C35 119.0(16) . . ?
N3 C35 C34 125.6(18) . . ?
C39 C36 C38 116(2) . . ?
C39 C36 C39A 63.6(10) . . ?
C38 C36 C39A 153(4) . . ?
C39 C36 C37 115.2(17) . . ?
C38 C36 C37 107(2) . . ?
C39A C36 C37 56.4(9) . . ?
C39 C36 C33 98(2) . . ?
C38 C36 C33 108(4) . . ?
C39A C36 C33 99.1(13) . . ?
C37 C36 C33 112.7(15) . . ?
C39 C36 C38A 58.9(10) . . ?
C38 C36 C38A 56.7(15) . . ?
C39A C36 C38A 116.7(16) . . ?
C37 C36 C38A 134.6(16) . . ?
C33 C36 C38A 112.6(14) . . ?
C39 C36 C37A 141(2) . . ?
C38 C36 C37A 55.1(13) . . ?
C39A C36 C37A 106.8(15) . . ?
C37 C36 C37A 52.5(8) . . ?
C33 C36 C37A 121.4(14) . . ?
C38A C36 C37A 101.1(14) . . ?
C39A C37 C37A 122(3) . . ?
C39A C37 C36 57.8(16) . . ?
C37A C37 C36 67.3(17) . . ?
C37 C37A C38 112(4) . . ?
C37 C37A C36 60.2(16) . . ?
C38 C37A C36 52(4) . . ?
C36 C38 C38A 69(3) . . ?
C36 C38 C37A 72(3) . . ?
C38A C38 C37A 124(4) . . ?
C39 C38A C38 102(5) . . ?
C39 C38A C36 48(2) . . ?
C38 C38A C36 54(4) . . ?
C36 C39 C38A 73(3) . . ?
C36 C39 C39A 65(2) . . ?
C38A C39 C39A 131(5) . . ?
C37 C39A C39 112(4) . . ?
C37 C39A C36 65.8(18) . . ?
C39 C39A C36 51(2) . . ?
C45 N4 C41 116.5(14) . . ?
C45 N4 Cu4 121.9(16) . . ?
C41 N4 Cu4 121.5(15) . . ?
N4 C41 C42 123.6(15) . . ?
C43 C42 C41 120.5(15) . . ?
C44 C43 C42 114.0(15) . . ?
C44 C43 C46 122.7(18) . . ?
C42 C43 C46 123.3(19) . . ?
C43 C44 C45 123.0(14) . . ?
N4 C45 C44 122.2(15) . . ?
C43 C46 C49 114(3) . . ?
C43 C46 C49A 111.6(14) . . ?
C49 C46 C49A 55.8(3) . . ?
C43 C46 C47 109.0(17) . . ?
C49 C46 C47 107.8(15) . . ?
C49A C46 C47 55.8(3) . . ?
C43 C46 C47A 108.9(13) . . ?
C49 C46 C47A 137(3) . . ?
C49A C46 C47A 107.9(10) . . ?
C47 C46 C47A 55.8(3) . . ?
C43 C46 C48 119(2) . . ?
C49 C46 C48 101(2) . . ?
C49A C46 C48 129(2) . . ?
C47 C46 C48 104.5(14) . . ?
C47A C46 C48 55.8(3) . . ?
C43 C46 C48A 107.0(13) . . ?
C49 C46 C48A 55.8(3) . . ?
C49A C46 C48A 110.1(9) . . ?
C47 C46 C48A 144(2) . . ?
C47A C46 C48A 111.4(7) . . ?
C48 C46 C48A 55.8(3) . . ?
C49A C47 C47A 119.6(9) . . ?
C49A C47 C46 62.12(15) . . ?
C47A C47 C46 62.12(15) . . ?
C48 C47A C47 115.5(15) . . ?
C48 C47A C46 62.12(15) . . ?
C47 C47A C46 62.12(15) . . ?
C48A C48 C47A 124.0(3) . . ?
C48A C48 C46 62.12(15) . . ?
C47A C48 C46 62.12(16) . . ?
C48 C48A C49 111(2) . . ?
C48 C48A C46 62.12(15) . . ?
C49 C48A C46 62.12(16) . . ?
C49A C49 C48A 122.4(10) . . ?
C49A C49 C46 62.12(15) . . ?
C48A C49 C46 62.12(16) . . ?
C49 C49A C47 119.5(14) . . ?
C49 C49A C46 62.12(16) . . ?
C47 C49A C46 62.12(16) . . ?

loop_
_geom_bond_atom_site_label_1
_geom_bond_atom_site_label_2
_geom_bond_distance
_geom_bond_site_symmetry_2
_geom_bond_publ_flag
I1 Cu3 2.674(2) . ?
I1 Cu1 2.679(2) . ?
I1 Cu2 2.708(2) . ?
I2 Cu1 2.654(2) . ?
I2 Cu4 2.703(2) . ?
I2 Cu2 2.728(2) . ?
I3 Cu1 2.673(2) . ?
I3 Cu4 2.699(2) . ?
I3 Cu3 2.771(2) . ?
I4 Cu2 2.655(2) . ?
I4 Cu3 2.723(2) . ?
I4 Cu4 2.752(2) . ?
Cu1 N1 2.044(12) . ?
Cu1 Cu2 2.673(3) . ?
Cu1 Cu3 2.749(3) . ?
Cu1 Cu4 2.791(3) . ?
Cu2 N2 2.052(12) . ?
Cu2 Cu3 2.706(3) . ?
Cu2 Cu4 2.832(3) . ?
Cu3 N3 2.010(13) . ?
Cu3 Cu4 2.597(3) . ?
Cu4 N4 2.038(12) . ?
N1 C11 1.321(16) . ?
N1 C15 1.347(17) . ?
C11 C12 1.376(18) . ?
C12 C13 1.374(17) . ?
C13 C14 1.363(18) . ?
C13 C16 1.51(2) . ?
C14 C15 1.367(18) . ?
C16 C18 1.53(2) . ?
C16 C19 1.532(19) . ?
C16 C17 1.54(2) . ?
N2 C25 1.329(17) . ?
N2 C21 1.356(18) . ?
C21 C22 1.344(19) . ?
C22 C23 1.366(19) . ?
C23 C24 1.401(18) . ?
C23 C26 1.52(2) . ?
C24 C25 1.350(19) . ?
C26 C27 1.50(2) . ?
C26 C28 1.53(2) . ?
C26 C29 1.53(2) . ?
N3 C35 1.29(2) . ?
N3 C31 1.311(19) . ?
C31 C32 1.33(2) . ?
C32 C33 1.35(2) . ?
C33 C34 1.38(2) . ?
C33 C36 1.53(2) . ?
C34 C35 1.39(2) . ?
C36 C39 1.21(6) . ?
C36 C38 1.35(9) . ?
C36 C39A 1.42(3) . ?
C36 C37 1.53(4) . ?
C36 C38A 1.56(3) . ?
C36 C37A 1.62(3) . ?
C37 C39A 1.395(18) . ?
C37 C37A 1.395(18) . ?
C37A C38 1.395(18) . ?
C38 C38A 1.395(18) . ?
C38A C39 1.395(18) . ?
C39 C39A 1.395(18) . ?
N4 C45 1.301(17) . ?
N4 C41 1.330(18) . ?
C41 C42 1.38(2) . ?
C42 C43 1.377(19) . ?
C43 C44 1.361(19) . ?
C43 C46 1.530(19) . ?
C44 C45 1.378(19) . ?
C46 C49 1.548(12) . ?
C46 C49A 1.548(12) . ?
C46 C47 1.548(12) . ?
C46 C47A 1.548(12) . ?
C46 C48 1.548(12) . ?
C46 C48A 1.548(12) . ?
C47 C49A 1.448(12) . ?
C47 C47A 1.448(12) . ?
C47A C48 1.448(12) . ?
C48 C48A 1.448(12) . ?
C48A C49 1.448(12) . ?
C49 C49A 1.448(12) . ?
